data_4065735
loop_
_publ_author_name
'Wooles, Ashley J.'
'Cooper, Oliver J.'
'McMaster, Jonathan'
'Lewis, William'
'Blake, Alexander J.'
'Liddle, Stephen T.'

_publ_section_title
;
 Synthesis and Characterization of Dysprosium and Lanthanum
 Bis(iminophosphorano)methanide and -methanediide Complexes
;
_journal_issue 10
_journal_name_full Organometallics
_journal_page_first 2315
_journal_paper_doi 10.1021/om100104s
_journal_volume 29
_journal_year 2010
_chemical_formula_moiety 'C47 H70 I6 La2 Li2 N2 O4 P2 Si2'
_chemical_formula_sum 'C47 H70 I6 La2 Li2 N2 O4 P2 Si2'
_chemical_formula_weight 1898.27
_chemical_name_systematic
; 
 ? 
;
_space_group_IT_number 14
_symmetry_cell_setting monoclinic
_symmetry_space_group_name_Hall '-P 2yn'
_symmetry_space_group_name_H-M 'P 1 21/n 1'
_atom_sites_solution_hydrogens 'geom, Me from difmap'
_atom_sites_solution_primary direct
_atom_sites_solution_secondary difmap
_audit_creation_method 'enCIFer editing of SHELXL97 CIF output'
_cell_angle_alpha 90.00
_cell_angle_beta 94.174(2)
_cell_angle_gamma 90.00
_cell_formula_units_Z 4
_cell_length_a 12.0621(14)
_cell_length_b 41.979(5)
_cell_length_c 12.7432(14)
_cell_measurement_reflns_used 3177
_cell_measurement_temperature 90(2)
_cell_measurement_theta_max 22.76
_cell_measurement_theta_min 2.25
_cell_volume 6435.5(13)
_computing_cell_refinement 'Bruker SAINT version 6.36a (Bruker, 2000)'
_computing_data_collection 'Bruker SMART version 5.625 (Bruker, 2001)'
_computing_data_reduction 'Bruker SAINT; Bruker SHELXTL (Bruker, 2001)'
_computing_molecular_graphics 'Bruker SHELXTL'
_computing_publication_material 'enCIFer(Allen et al.,2004);PLATON(Spek,2003)'
_computing_structure_refinement 'SHELXL-97 (Sheldrick, 1997)'
_computing_structure_solution 'Bruker SHELXTL'
_diffrn_ambient_temperature 90(2)
_diffrn_detector_area_resol_mean 8.192
_diffrn_measured_fraction_theta_full 0.996
_diffrn_measured_fraction_theta_max 0.996
_diffrn_measurement_device_type 'Bruker SMART 1000 CCD area detector'
_diffrn_measurement_method \W
_diffrn_radiation_monochromator graphite
_diffrn_radiation_source 'normal-focus sealed tube'
_diffrn_radiation_type MoK\a
_diffrn_radiation_wavelength 0.71073
_diffrn_reflns_av_R_equivalents 0.1198
_diffrn_reflns_av_sigmaI/netI 0.1544
_diffrn_reflns_limit_h_max 14
_diffrn_reflns_limit_h_min -14
_diffrn_reflns_limit_k_max 49
_diffrn_reflns_limit_k_min -36
_diffrn_reflns_limit_l_max 14
_diffrn_reflns_limit_l_min -15
_diffrn_reflns_number 34205
_diffrn_reflns_theta_full 25.00
_diffrn_reflns_theta_max 25.00
_diffrn_reflns_theta_min 2.16
_diffrn_standards_decay_% 0
_diffrn_standards_number 0
_exptl_absorpt_coefficient_mu 4.312
_exptl_absorpt_correction_T_max 0.75
_exptl_absorpt_correction_T_min 0.57
_exptl_absorpt_correction_type multi-scan
_exptl_absorpt_process_details 'SADABS 2007/2'
_exptl_crystal_colour colourless
_exptl_crystal_density_diffrn 1.959
_exptl_crystal_density_method 'not measured'
_exptl_crystal_description plate
_exptl_crystal_F_000 3576
_exptl_crystal_size_max 0.12
_exptl_crystal_size_mid 0.10
_exptl_crystal_size_min 0.02
_refine_diff_density_max 1.508
_refine_diff_density_min -1.579
_refine_diff_density_rms 0.245
_refine_ls_extinction_method none
_refine_ls_goodness_of_fit_ref 0.981
_refine_ls_hydrogen_treatment constr
_refine_ls_matrix_type full
_refine_ls_number_parameters 691
_refine_ls_number_reflns 11301
_refine_ls_number_restraints 1054
_refine_ls_restrained_S_all 0.941
_refine_ls_R_factor_all 0.1409
_refine_ls_R_factor_gt 0.0639
_refine_ls_shift/su_max 0.006
_refine_ls_shift/su_mean 0.000
_refine_ls_structure_factor_coef Fsqd
_refine_ls_weighting_details 'calc w=1/[\s^2^(Fo^2^)+(0.0662P)^2^] where P=(Fo^2^+2Fc^2^)/3'
_refine_ls_weighting_scheme calc
_refine_ls_wR_factor_gt 0.1270
_refine_ls_wR_factor_ref 0.1572
_reflns_number_gt 6177
_reflns_number_total 11301
_reflns_threshold_expression I>2\s(I)
_cod_data_source_file om100104s_si_001.cif
_cod_data_source_block 5
_cod_depositor_comments
;
The following automatic conversions were performed:

'_symmetry_cell_setting' value 'Monoclinic' changed to 'monoclinic'
according to /home/saulius/struct/CIF-dictionaries/cif_core.dic
dictionary named 'cif_core.dic' version 2.4.1 from
2010-06-29.

'_exptl_absorpt_correction_type' value 'MULTI-SCAN'
changed to 'multi-scan' according to
/home/saulius/struct/CIF-dictionaries/cif_core.dic dictionary named
'cif_core.dic' version 2.4.1 from 2010-06-29.

Automatic conversion script
Id: cif_fix_values 1715 2011-07-08 13:25:40Z adriana 
;
_cod_original_cell_volume 6435.4(13)
_cod_original_sg_symbol_H-M 'P 21/n '
_cod_database_code 4065735

loop_
_symmetry_equiv_pos_as_xyz
'x, y, z'
'-x+1/2, y+1/2, -z+1/2'
'-x, -y, -z'
'x-1/2, -y-1/2, z-1/2'

loop_
_atom_site_label
_atom_site_type_symbol
_atom_site_fract_x
_atom_site_fract_y
_atom_site_fract_z
_atom_site_U_iso_or_equiv
_atom_site_adp_type
_atom_site_occupancy
_atom_site_symmetry_multiplicity
_atom_site_calc_flag
_atom_site_refinement_flags
_atom_site_disorder_assembly
_atom_site_disorder_group
La1 La 0.61348(7) 0.12327(2) 0.61259(6) 0.0194(2) Uani 1 1 d U . .
La2 La 0.81528(7) 0.15589(2) 0.84571(6) 0.0209(2) Uani 1 1 d U . .
C1 C 0.7320(10) 0.0983(3) 0.7864(10) 0.0178(19) Uani 1 1 d U . .
P1 P 0.7612(3) 0.06649(9) 0.7075(3) 0.0160(8) Uani 1 1 d U . .
C2 C 0.9080(10) 0.0562(3) 0.6991(10) 0.019(2) Uani 1 1 d U . .
C3 C 0.9406(11) 0.0267(3) 0.6636(10) 0.018(2) Uani 1 1 d U . .
H3 H 0.8869 0.0102 0.6520 0.022 Uiso 1 1 calc R . .
C4 C 1.0479(11) 0.0210(4) 0.6453(11) 0.023(3) Uani 1 1 d U . .
H4 H 1.0683 0.0006 0.6208 0.028 Uiso 1 1 calc R . .
C5 C 1.1294(11) 0.0445(4) 0.6616(11) 0.027(3) Uani 1 1 d U . .
H5 H 1.2043 0.0404 0.6472 0.032 Uiso 1 1 calc R . .
C6 C 1.0976(11) 0.0743(4) 0.6999(11) 0.025(3) Uani 1 1 d U . .
H6 H 1.1517 0.0905 0.7138 0.030 Uiso 1 1 calc R . .
C7 C 0.9881(10) 0.0800(4) 0.7171(10) 0.022(2) Uani 1 1 d U . .
H7 H 0.9668 0.1003 0.7414 0.026 Uiso 1 1 calc R . .
C8 C 0.7014(11) 0.0282(3) 0.7474(10) 0.020(2) Uani 1 1 d U . .
C9 C 0.5952(10) 0.0195(3) 0.7039(10) 0.018(2) Uani 1 1 d U . .
H9 H 0.5565 0.0330 0.6542 0.021 Uiso 1 1 calc R . .
C10 C 0.5478(11) -0.0081(3) 0.7323(10) 0.022(3) Uani 1 1 d U . .
H10 H 0.4777 -0.0143 0.6998 0.027 Uiso 1 1 calc R . .
C11 C 0.6010(12) -0.0276(4) 0.8087(11) 0.026(3) Uani 1 1 d U . .
H11 H 0.5652 -0.0462 0.8322 0.031 Uiso 1 1 calc R . .
C12 C 0.7067(12) -0.0197(4) 0.8503(11) 0.027(3) Uani 1 1 d U . .
H12 H 0.7453 -0.0334 0.8999 0.032 Uiso 1 1 calc R . .
C13 C 0.7559(11) 0.0080(3) 0.8197(10) 0.021(2) Uani 1 1 d U . .
H13 H 0.8283 0.0134 0.8487 0.025 Uiso 1 1 calc R . .
P2 P 0.6934(3) 0.09355(9) 0.9126(3) 0.0187(8) Uani 1 1 d U . .
C14 C 0.5479(11) 0.0820(4) 0.9144(10) 0.025(2) Uani 1 1 d U . .
C15 C 0.5153(11) 0.0505(4) 0.9172(10) 0.028(3) Uani 1 1 d U . .
H15 H 0.5697 0.0341 0.9229 0.034 Uiso 1 1 calc R . .
C16 C 0.4005(11) 0.0426(4) 0.9116(11) 0.031(3) Uani 1 1 d U . .
H16 H 0.3781 0.0209 0.9119 0.038 Uiso 1 1 calc R . .
C17 C 0.3220(12) 0.0665(4) 0.9056(11) 0.033(3) Uani 1 1 d U . .
H17 H 0.2453 0.0610 0.9013 0.039 Uiso 1 1 calc R . .
C18 C 0.3530(11) 0.0989(4) 0.9060(11) 0.031(3) Uani 1 1 d U . .
H18 H 0.2991 0.1154 0.9045 0.037 Uiso 1 1 calc R . .
C19 C 0.4681(11) 0.1057(4) 0.9085(10) 0.028(3) Uani 1 1 d U . .
H19 H 0.4913 0.1273 0.9062 0.033 Uiso 1 1 calc R . .
C20 C 0.7713(11) 0.0643(4) 0.9929(11) 0.023(2) Uani 1 1 d U . .
C21 C 0.8879(11) 0.0631(4) 0.9779(11) 0.025(3) Uani 1 1 d U . .
H21 H 0.9185 0.0759 0.9257 0.030 Uiso 1 1 calc R . .
C22 C 0.9559(12) 0.0428(4) 1.0412(11) 0.028(3) Uani 1 1 d U . .
H22 H 1.0329 0.0412 1.0309 0.034 Uiso 1 1 calc R . .
C23 C 0.9098(12) 0.0248(4) 1.1200(11) 0.031(3) Uani 1 1 d U . .
H23 H 0.9552 0.0109 1.1634 0.037 Uiso 1 1 calc R . .
C24 C 0.7996(12) 0.0274(4) 1.1334(11) 0.029(3) Uani 1 1 d U . .
H24 H 0.7697 0.0155 1.1879 0.035 Uiso 1 1 calc R . .
C25 C 0.7284(12) 0.0468(4) 1.0713(10) 0.026(3) Uani 1 1 d U . .
H25 H 0.6516 0.0479 1.0829 0.031 Uiso 1 1 calc R . .
N1 N 0.7104(8) 0.0749(3) 0.5900(8) 0.0160(18) Uani 1 1 d U . .
Si1 Si 0.7314(3) 0.05931(10) 0.4670(3) 0.0190(9) Uani 1 1 d U . .
C26 C 0.7026(11) 0.0161(3) 0.4592(10) 0.020(3) Uani 1 1 d U . .
H26A H 0.7506 0.0049 0.5125 0.030 Uiso 1 1 calc R . .
H26B H 0.7174 0.0082 0.3891 0.030 Uiso 1 1 calc R . .
H26C H 0.6245 0.0122 0.4717 0.030 Uiso 1 1 calc R . .
C27 C 0.8705(10) 0.0685(4) 0.4247(11) 0.026(3) Uani 1 1 d U . .
H27A H 0.8821 0.0916 0.4263 0.040 Uiso 1 1 calc R . .
H27B H 0.8766 0.0606 0.3530 0.040 Uiso 1 1 calc R . .
H27C H 0.9270 0.0582 0.4724 0.040 Uiso 1 1 calc R . .
C28 C 0.6268(11) 0.0801(4) 0.3737(10) 0.023(3) Uani 1 1 d U . .
H28A H 0.5516 0.0758 0.3946 0.035 Uiso 1 1 calc R . .
H28B H 0.6336 0.0722 0.3021 0.035 Uiso 1 1 calc R . .
H28C H 0.6407 0.1031 0.3759 0.035 Uiso 1 1 calc R . .
N2 N 0.7131(9) 0.1282(3) 0.9696(8) 0.0214(19) Uani 1 1 d U . .
Si2 Si 0.6971(4) 0.14021(11) 1.0967(3) 0.0284(10) Uani 1 1 d U . .
C29 C 0.8091(12) 0.1241(4) 1.1931(10) 0.037(4) Uani 1 1 d U . .
H29A H 0.7934 0.1017 1.2083 0.056 Uiso 1 1 calc R . .
H29B H 0.8108 0.1365 1.2584 0.056 Uiso 1 1 calc R . .
H29C H 0.8812 0.1257 1.1628 0.056 Uiso 1 1 calc R . .
C30 C 0.5586(12) 0.1305(4) 1.1417(11) 0.031(4) Uani 1 1 d U . .
H30A H 0.5009 0.1407 1.0950 0.046 Uiso 1 1 calc R . .
H30B H 0.5537 0.1384 1.2136 0.046 Uiso 1 1 calc R . .
H30C H 0.5478 0.1074 1.1402 0.046 Uiso 1 1 calc R . .
C31 C 0.7117(17) 0.1845(4) 1.0947(12) 0.057(5) Uani 1 1 d U . .
H31A H 0.7870 0.1901 1.0773 0.086 Uiso 1 1 calc R . .
H31B H 0.6981 0.1931 1.1640 0.086 Uiso 1 1 calc R . .
H31C H 0.6576 0.1934 1.0416 0.086 Uiso 1 1 calc R . .
I5 I 0.57003(8) 0.18218(3) 0.76961(8) 0.0315(3) Uani 1 1 d U . .
I6 I 0.85233(8) 0.15874(2) 0.59556(7) 0.0270(2) Uani 1 1 d U . .
I1 I 0.52463(8) 0.17193(2) 0.43192(7) 0.0291(3) Uani 1 1 d U A .
I2 I 0.37976(7) 0.09098(3) 0.58744(8) 0.0319(3) Uani 1 1 d U A .
Li1 Li 0.321(2) 0.1475(7) 0.478(2) 0.037(3) Uani 1 1 d U . .
O1 O 0.2266(8) 0.1337(3) 0.3624(8) 0.0559(19) Uani 0.50 1 d PDU A 1
C32 C 0.263(3) 0.1305(7) 0.2587(15) 0.058(3) Uani 0.50 1 d PDU A 1
H32A H 0.3450 0.1295 0.2621 0.070 Uiso 0.50 1 calc PR A 1
H32B H 0.2386 0.1492 0.2158 0.070 Uiso 0.50 1 calc PR A 1
C33 C 0.2135(14) 0.0998(4) 0.2070(12) 0.063(2) Uani 0.50 1 d PDU A 1
H33A H 0.1678 0.1047 0.1413 0.075 Uiso 0.50 1 calc PR A 1
H33B H 0.2730 0.0846 0.1911 0.075 Uiso 0.50 1 calc PR A 1
C34 C 0.1414(14) 0.0863(4) 0.2918(12) 0.063(2) Uani 0.50 1 d PDU A 1
H34A H 0.1758 0.0668 0.3238 0.075 Uiso 0.50 1 calc PR A 1
H34B H 0.0662 0.0808 0.2606 0.075 Uiso 0.50 1 calc PR A 1
C35 C 0.1347(12) 0.1128(4) 0.3756(13) 0.058(2) Uani 0.50 1 d PDU A 1
H35A H 0.0636 0.1245 0.3648 0.070 Uiso 0.50 1 calc PR A 1
H35B H 0.1401 0.1036 0.4472 0.070 Uiso 0.50 1 calc PR A 1
O1A O 0.2266(8) 0.1337(3) 0.3624(8) 0.0559(19) Uani 0.50 1 d PDU A 2
C32A C 0.2869(19) 0.1223(8) 0.277(2) 0.058(3) Uani 0.50 1 d PDU A 2
H32C H 0.3544 0.1109 0.3053 0.070 Uiso 0.50 1 calc PR A 2
H32D H 0.3104 0.1406 0.2348 0.070 Uiso 0.50 1 calc PR A 2
C33A C 0.2135(14) 0.0998(4) 0.2070(12) 0.063(2) Uani 0.50 1 d PDU A 2
H33C H 0.2577 0.0830 0.1748 0.075 Uiso 0.50 1 calc PR A 2
H33D H 0.1686 0.1114 0.1512 0.075 Uiso 0.50 1 calc PR A 2
C34A C 0.1414(14) 0.0863(4) 0.2918(12) 0.063(2) Uani 0.50 1 d PDU A 2
H34C H 0.1758 0.0668 0.3238 0.075 Uiso 0.50 1 calc PR A 2
H34D H 0.0662 0.0808 0.2606 0.075 Uiso 0.50 1 calc PR A 2
C35A C 0.1347(12) 0.1128(4) 0.3756(13) 0.058(2) Uani 0.50 1 d PDU A 2
H35C H 0.0636 0.1245 0.3648 0.070 Uiso 0.50 1 calc PR A 2
H35D H 0.1401 0.1036 0.4472 0.070 Uiso 0.50 1 calc PR A 2
O2 O 0.2518(10) 0.1761(3) 0.5716(8) 0.055(2) Uani 0.50 1 d PDU A 1
C36 C 0.293(3) 0.2078(5) 0.592(3) 0.057(3) Uani 0.50 1 d PDU A 1
H36A H 0.2697 0.2219 0.5323 0.068 Uiso 0.50 1 calc PR A 1
H36B H 0.3751 0.2075 0.6005 0.068 Uiso 0.50 1 calc PR A 1
C37 C 0.246(3) 0.2207(8) 0.694(3) 0.058(3) Uani 0.50 1 d PDU A 1
H37A H 0.3071 0.2237 0.7493 0.069 Uiso 0.50 1 calc PR A 1
H37B H 0.2087 0.2414 0.6800 0.069 Uiso 0.50 1 calc PR A 1
C38 C 0.163(3) 0.1957(5) 0.728(3) 0.059(3) Uani 0.50 1 d PDU A 1
H38A H 0.0850 0.2019 0.7080 0.071 Uiso 0.50 1 calc PR A 1
H38B H 0.1718 0.1916 0.8049 0.071 Uiso 0.50 1 calc PR A 1
C39 C 0.1999(16) 0.1669(4) 0.6641(11) 0.057(2) Uani 0.50 1 d PDU A 1
H39A H 0.2525 0.1538 0.7090 0.068 Uiso 0.50 1 calc PR A 1
H39B H 0.1342 0.1535 0.6436 0.068 Uiso 0.50 1 calc PR A 1
O2A O 0.2518(10) 0.1761(3) 0.5716(8) 0.055(2) Uani 0.50 1 d PDU A 2
C36A C 0.244(3) 0.2097(4) 0.558(3) 0.058(3) Uani 0.50 1 d PDU A 2
H36C H 0.2108 0.2137 0.4855 0.070 Uiso 0.50 1 calc PR A 2
H36D H 0.3213 0.2181 0.5602 0.070 Uiso 0.50 1 calc PR A 2
C37A C 0.180(3) 0.2299(7) 0.633(3) 0.060(4) Uani 0.50 1 d PDU A 2
H37C H 0.2269 0.2450 0.6765 0.072 Uiso 0.50 1 calc PR A 2
H37D H 0.1140 0.2408 0.5991 0.072 Uiso 0.50 1 calc PR A 2
C38A C 0.151(4) 0.1994(5) 0.692(3) 0.058(3) Uani 0.50 1 d PDU A 2
H38C H 0.0694 0.1972 0.6857 0.069 Uiso 0.50 1 calc PR A 2
H38D H 0.1728 0.2032 0.7679 0.069 Uiso 0.50 1 calc PR A 2
C39A C 0.1999(16) 0.1669(4) 0.6641(11) 0.057(2) Uani 0.50 1 d PDU A 2
H39C H 0.2544 0.1589 0.7198 0.068 Uiso 0.50 1 calc PR A 2
H39D H 0.1411 0.1507 0.6489 0.068 Uiso 0.50 1 calc PR A 2
I3 I 1.05620(8) 0.13986(3) 0.95047(9) 0.0371(3) Uani 1 1 d U B .
I4 I 0.89618(10) 0.22823(3) 0.87947(9) 0.0409(3) Uani 1 1 d U B .
Li2 Li 1.075(2) 0.2039(7) 1.006(2) 0.045(3) Uani 1 1 d U . .
O3 O 1.0564(12) 0.2077(3) 1.1531(9) 0.070(2) Uani 0.50 1 d PDU B 1
C40 C 1.138(2) 0.2224(9) 1.2262(18) 0.071(4) Uani 0.50 1 d PDU B 1
H40A H 1.1443 0.2452 1.2088 0.085 Uiso 0.50 1 calc PR B 1
H40B H 1.2108 0.2122 1.2199 0.085 Uiso 0.50 1 calc PR B 1
C41 C 1.104(3) 0.2190(11) 1.341(2) 0.072(4) Uani 0.50 1 d PDU B 1
H41A H 1.1318 0.1991 1.3752 0.086 Uiso 0.50 1 calc PR B 1
H41B H 1.1258 0.2376 1.3854 0.086 Uiso 0.50 1 calc PR B 1
C42 C 0.978(3) 0.2180(10) 1.308(3) 0.071(4) Uani 0.50 1 d PDU B 1
H42A H 0.9497 0.2392 1.2845 0.085 Uiso 0.50 1 calc PR B 1
H42B H 0.9347 0.2102 1.3659 0.085 Uiso 0.50 1 calc PR B 1
C43 C 0.975(2) 0.1939(8) 1.216(2) 0.072(3) Uani 0.50 1 d PDU B 1
H43A H 0.9962 0.1722 1.2399 0.086 Uiso 0.50 1 calc PR B 1
H43B H 0.9005 0.1932 1.1769 0.086 Uiso 0.50 1 calc PR B 1
O3A O 1.0564(12) 0.2077(3) 1.1531(9) 0.070(2) Uani 0.50 1 d PDU B 2
C40A C 1.076(3) 0.1841(6) 1.2328(19) 0.070(3) Uani 0.50 1 d PDU B 2
H40C H 1.1561 0.1821 1.2530 0.084 Uiso 0.50 1 calc PR B 2
H40D H 1.0477 0.1631 1.2068 0.084 Uiso 0.50 1 calc PR B 2
C41A C 1.013(4) 0.1948(7) 1.328(3) 0.070(4) Uani 0.50 1 d PDU B 2
H41C H 1.0503 0.1876 1.3959 0.084 Uiso 0.50 1 calc PR B 2
H41D H 0.9345 0.1875 1.3231 0.084 Uiso 0.50 1 calc PR B 2
C42A C 1.022(4) 0.2313(8) 1.313(2) 0.070(4) Uani 0.50 1 d PDU B 2
H42C H 0.9701 0.2433 1.3545 0.084 Uiso 0.50 1 calc PR B 2
H42D H 1.0991 0.2391 1.3292 0.084 Uiso 0.50 1 calc PR B 2
C43A C 0.988(3) 0.2318(6) 1.1936(19) 0.070(3) Uani 0.50 1 d PDU B 2
H43C H 0.9080 0.2266 1.1798 0.084 Uiso 0.50 1 calc PR B 2
H43D H 1.0026 0.2528 1.1626 0.084 Uiso 0.50 1 calc PR B 2
O4 O 1.2233(9) 0.2165(3) 0.9947(11) 0.062(2) Uani 0.50 1 d PDU B 1
C44 C 1.2606(13) 0.2488(3) 1.0016(16) 0.063(2) Uani 0.50 1 d PDU B 1
H44A H 1.2071 0.2621 1.0374 0.076 Uiso 0.50 1 calc PR B 1
H44B H 1.2683 0.2576 0.9304 0.076 Uiso 0.50 1 calc PR B 1
C45 C 1.3748(13) 0.2483(4) 1.0656(16) 0.064(2) Uani 0.50 1 d PDU B 1
H45A H 1.3769 0.2641 1.1236 0.077 Uiso 0.50 1 calc PR B 1
H45B H 1.4358 0.2530 1.0200 0.077 Uiso 0.50 1 calc PR B 1
C46 C 1.384(3) 0.2137(4) 1.109(2) 0.064(3) Uani 0.50 1 d PDU B 1
H46A H 1.4625 0.2064 1.1187 0.077 Uiso 0.50 1 calc PR B 1
H46B H 1.3485 0.2113 1.1764 0.077 Uiso 0.50 1 calc PR B 1
C47 C 1.3187(12) 0.1968(4) 1.0170(17) 0.065(2) Uani 0.50 1 d PDU B 1
H47A H 1.3635 0.1954 0.9551 0.078 Uiso 0.50 1 calc PR B 1
H47B H 1.2966 0.1751 1.0372 0.078 Uiso 0.50 1 calc PR B 1
O4A O 1.2233(9) 0.2165(3) 0.9947(11) 0.062(2) Uani 0.50 1 d PDU B 2
C44A C 1.2606(13) 0.2488(3) 1.0016(16) 0.063(2) Uani 0.50 1 d PDU B 2
H44C H 1.2071 0.2621 1.0374 0.076 Uiso 0.50 1 calc PR B 2
H44D H 1.2683 0.2576 0.9304 0.076 Uiso 0.50 1 calc PR B 2
C45A C 1.3748(13) 0.2483(4) 1.0656(16) 0.064(2) Uani 0.50 1 d PDU B 2
H45C H 1.4240 0.2650 1.0397 0.077 Uiso 0.50 1 calc PR B 2
H45D H 1.3651 0.2524 1.1409 0.077 Uiso 0.50 1 calc PR B 2
C46A C 1.4261(16) 0.2151(5) 1.052(4) 0.065(3) Uani 0.50 1 d PDU B 2
H46C H 1.4620 0.2068 1.1185 0.078 Uiso 0.50 1 calc PR B 2
H46D H 1.4800 0.2150 0.9968 0.078 Uiso 0.50 1 calc PR B 2
C47A C 1.3187(12) 0.1968(4) 1.0170(17) 0.065(2) Uani 0.50 1 d PDU B 2
H47C H 1.3318 0.1843 0.9532 0.078 Uiso 0.50 1 calc PR B 2
H47D H 1.3026 0.1816 1.0731 0.078 Uiso 0.50 1 calc PR B 2

loop_
_atom_site_aniso_label
_atom_site_aniso_U_11
_atom_site_aniso_U_22
_atom_site_aniso_U_33
_atom_site_aniso_U_23
_atom_site_aniso_U_13
_atom_site_aniso_U_12
La1 0.0183(4) 0.0217(5) 0.0182(4) 0.0026(4) 0.0007(3) 0.0033(4)
La2 0.0238(4) 0.0177(5) 0.0215(5) -0.0004(4) 0.0028(3) -0.0006(4)
C1 0.016(5) 0.022(5) 0.016(4) 0.000(3) 0.004(4) 0.001(4)
P1 0.0148(17) 0.019(2) 0.0143(18) -0.0013(15) -0.0006(14) -0.0013(15)
C2 0.020(4) 0.023(6) 0.015(5) -0.003(5) 0.000(4) 0.001(4)
C3 0.018(5) 0.022(5) 0.013(5) 0.001(5) -0.007(5) 0.004(4)
C4 0.020(5) 0.024(6) 0.024(6) -0.003(5) -0.001(5) 0.006(4)
C5 0.019(5) 0.028(6) 0.034(6) 0.003(5) 0.003(5) 0.007(4)
C6 0.015(5) 0.027(6) 0.033(6) -0.005(5) 0.002(5) 0.004(5)
C7 0.016(4) 0.026(6) 0.023(6) -0.006(5) 0.008(5) 0.001(4)
C8 0.019(5) 0.028(5) 0.013(5) 0.005(4) 0.003(4) -0.002(4)
C9 0.017(5) 0.021(6) 0.015(5) 0.000(5) 0.003(4) 0.000(4)
C10 0.024(5) 0.024(6) 0.019(6) 0.000(5) 0.000(5) -0.003(5)
C11 0.030(5) 0.022(6) 0.026(6) 0.004(5) 0.002(5) -0.004(5)
C12 0.029(5) 0.026(6) 0.024(6) 0.005(5) -0.003(5) 0.002(5)
C13 0.016(5) 0.026(6) 0.021(6) 0.001(5) 0.004(4) 0.004(4)
P2 0.0183(17) 0.023(2) 0.0148(18) -0.0001(16) 0.0012(14) 0.0014(16)
C14 0.020(4) 0.042(6) 0.014(5) 0.002(5) 0.003(4) -0.003(4)
C15 0.019(5) 0.042(6) 0.023(6) 0.003(6) -0.007(5) -0.008(5)
C16 0.023(5) 0.049(6) 0.022(6) 0.007(6) 0.003(5) -0.009(5)
C17 0.025(5) 0.051(7) 0.022(6) 0.001(6) -0.002(5) -0.005(5)
C18 0.018(5) 0.050(6) 0.024(6) -0.003(6) 0.001(5) 0.003(5)
C19 0.021(5) 0.042(6) 0.021(6) -0.001(6) 0.008(5) -0.003(5)
C20 0.022(5) 0.026(6) 0.018(5) -0.001(4) -0.006(4) -0.003(5)
C21 0.024(5) 0.026(6) 0.023(6) 0.003(5) -0.007(5) 0.005(5)
C22 0.026(5) 0.033(7) 0.024(6) 0.006(5) -0.009(5) 0.005(5)
C23 0.032(5) 0.030(7) 0.028(6) 0.006(5) -0.014(5) 0.005(5)
C24 0.034(5) 0.030(6) 0.022(6) 0.005(5) -0.010(5) 0.003(5)
C25 0.028(5) 0.030(6) 0.018(6) 0.004(5) -0.005(5) 0.002(5)
N1 0.016(4) 0.020(4) 0.012(4) 0.002(4) 0.001(4) 0.001(4)
Si1 0.022(2) 0.018(2) 0.016(2) 0.0029(17) -0.0004(16) 0.0008(17)
C26 0.019(7) 0.023(6) 0.019(7) -0.002(6) 0.005(6) 0.000(6)
C27 0.021(6) 0.040(10) 0.019(7) -0.003(7) 0.004(5) -0.005(6)
C28 0.028(7) 0.029(8) 0.012(6) 0.007(6) -0.002(5) 0.001(6)
N2 0.019(4) 0.029(5) 0.017(4) -0.002(4) 0.002(4) -0.001(4)
Si2 0.041(2) 0.030(3) 0.015(2) -0.0002(19) 0.0058(18) -0.002(2)
C29 0.037(7) 0.062(11) 0.011(7) 0.008(7) -0.001(6) -0.034(7)
C30 0.034(7) 0.045(10) 0.014(7) -0.007(7) 0.006(6) 0.009(7)
C31 0.113(16) 0.038(7) 0.022(9) -0.012(7) 0.014(10) -0.013(9)
I5 0.0379(6) 0.0316(6) 0.0246(5) -0.0010(5) -0.0002(4) 0.0180(5)
I6 0.0306(5) 0.0270(6) 0.0244(5) 0.0020(5) 0.0083(4) -0.0063(5)
I1 0.0364(6) 0.0272(6) 0.0235(5) 0.0057(5) -0.0002(4) 0.0086(5)
I2 0.0179(5) 0.0411(7) 0.0367(6) 0.0056(5) 0.0028(4) -0.0003(5)
Li1 0.023(6) 0.055(9) 0.032(8) 0.011(6) 0.001(5) 0.010(6)
O1 0.032(4) 0.101(5) 0.034(4) 0.005(3) 0.000(3) -0.006(4)
C32 0.038(5) 0.103(6) 0.034(5) 0.004(5) 0.002(5) -0.007(5)
C33 0.046(4) 0.100(5) 0.042(4) 0.001(4) 0.005(4) -0.004(4)
C34 0.044(4) 0.100(5) 0.044(4) -0.001(4) 0.004(4) -0.007(4)
C35 0.037(4) 0.099(5) 0.038(4) 0.003(4) 0.003(4) -0.008(4)
O1A 0.032(4) 0.101(5) 0.034(4) 0.005(3) 0.000(3) -0.006(4)
C32A 0.038(5) 0.102(6) 0.035(5) 0.004(5) 0.003(5) -0.006(5)
C33A 0.046(4) 0.100(5) 0.042(4) 0.001(4) 0.005(4) -0.004(4)
C34A 0.044(4) 0.100(5) 0.044(4) -0.001(4) 0.004(4) -0.007(4)
C35A 0.037(4) 0.099(5) 0.038(4) 0.003(4) 0.003(4) -0.008(4)
O2 0.069(5) 0.051(4) 0.048(4) 0.010(4) 0.030(4) 0.010(4)
C36 0.071(7) 0.052(6) 0.050(6) 0.013(6) 0.029(6) 0.010(6)
C37 0.072(7) 0.051(6) 0.054(7) 0.009(6) 0.031(6) 0.008(6)
C38 0.074(7) 0.052(6) 0.054(7) 0.006(6) 0.032(6) 0.007(6)
C39 0.071(5) 0.052(5) 0.052(5) 0.007(4) 0.033(4) 0.005(4)
O2A 0.069(5) 0.051(4) 0.048(4) 0.010(4) 0.030(4) 0.010(4)
C36A 0.073(7) 0.053(6) 0.052(6) 0.014(6) 0.029(6) 0.010(6)
C37A 0.075(8) 0.054(6) 0.055(8) 0.012(6) 0.030(7) 0.008(7)
C38A 0.073(6) 0.051(6) 0.053(6) 0.006(6) 0.033(6) 0.006(6)
C39A 0.071(5) 0.052(5) 0.052(5) 0.007(4) 0.033(4) 0.005(4)
I3 0.0210(5) 0.0273(6) 0.0622(8) -0.0094(6) -0.0023(5) -0.0004(5)
I4 0.0519(7) 0.0214(6) 0.0510(7) -0.0068(6) 0.0152(6) -0.0066(5)
Li2 0.048(6) 0.023(9) 0.065(6) -0.017(8) 0.003(6) -0.008(6)
O3 0.085(6) 0.060(6) 0.065(5) -0.014(4) 0.015(4) 0.007(5)
C40 0.087(8) 0.063(8) 0.065(7) -0.014(7) 0.014(6) 0.007(7)
C41 0.088(8) 0.063(8) 0.067(6) -0.013(7) 0.014(7) 0.007(7)
C42 0.086(8) 0.062(8) 0.066(6) -0.014(6) 0.014(6) 0.008(7)
C43 0.086(7) 0.063(7) 0.067(6) -0.013(6) 0.014(5) 0.007(6)
O3A 0.085(6) 0.060(6) 0.065(5) -0.014(4) 0.015(4) 0.007(5)
C40A 0.085(8) 0.060(7) 0.066(6) -0.013(6) 0.013(6) 0.008(7)
C41A 0.087(8) 0.061(8) 0.065(6) -0.013(6) 0.014(6) 0.008(7)
C42A 0.086(9) 0.061(8) 0.065(7) -0.015(7) 0.014(7) 0.009(7)
C43A 0.085(8) 0.061(7) 0.065(6) -0.015(6) 0.013(6) 0.009(6)
O4 0.051(3) 0.036(4) 0.099(5) -0.001(4) 0.008(4) -0.008(3)
C44 0.052(4) 0.037(4) 0.101(5) 0.000(4) 0.007(4) -0.009(4)
C45 0.054(4) 0.039(4) 0.100(5) 0.000(5) 0.006(4) -0.008(4)
C46 0.053(5) 0.039(5) 0.100(6) -0.004(6) 0.006(5) -0.004(5)
C47 0.053(4) 0.041(4) 0.102(5) -0.004(5) 0.006(4) -0.004(4)
O4A 0.051(3) 0.036(4) 0.099(5) -0.001(4) 0.008(4) -0.008(3)
C44A 0.052(4) 0.037(4) 0.101(5) 0.000(4) 0.007(4) -0.009(4)
C45A 0.054(4) 0.039(4) 0.100(5) 0.000(5) 0.006(4) -0.008(4)
C46A 0.053(5) 0.041(5) 0.101(6) -0.003(6) 0.006(5) -0.005(5)
C47A 0.053(4) 0.041(4) 0.102(5) -0.004(5) 0.006(4) -0.004(4)

loop_
_atom_type_symbol
_atom_type_description
_atom_type_scat_dispersion_real
_atom_type_scat_dispersion_imag
_atom_type_scat_source
C C 0.0033 0.0016 'International Tables Vol C Tables 4.2.6.8 and 6.1.1.4'
H H 0.0000 0.0000 'International Tables Vol C Tables 4.2.6.8 and 6.1.1.4'
N N 0.0061 0.0033 'International Tables Vol C Tables 4.2.6.8 and 6.1.1.4'
O O 0.0106 0.0060 'International Tables Vol C Tables 4.2.6.8 and 6.1.1.4'
Si Si 0.0817 0.0704 'International Tables Vol C Tables 4.2.6.8 and 6.1.1.4'
P P 0.1023 0.0942 'International Tables Vol C Tables 4.2.6.8 and 6.1.1.4'
I I -0.4742 1.8119 'International Tables Vol C Tables 4.2.6.8 and 6.1.1.4'
La La -0.2871 2.4523 'International Tables Vol C Tables 4.2.6.8 and 6.1.1.4'
Li Li -0.0003 0.0001 'International Tables Vol C Tables 4.2.6.8 and 6.1.1.4'

loop_
_geom_angle_atom_site_label_1
_geom_angle_atom_site_label_2
_geom_angle_atom_site_label_3
_geom_angle
N1 La1 C1 62.6(4)
N1 La1 I2 93.7(2)
C1 La1 I2 109.2(3)
N1 La1 I1 126.9(2)
C1 La1 I1 161.3(3)
I2 La1 I1 87.18(3)
N1 La1 I5 146.1(2)
C1 La1 I5 83.8(3)
I2 La1 I5 102.05(3)
I1 La1 I5 84.07(3)
N1 La1 I6 86.4(2)
C1 La1 I6 79.5(3)
I2 La1 I6 170.23(4)
I1 La1 I6 84.96(3)
I5 La1 I6 82.90(3)
N2 La2 C1 63.1(4)
N2 La2 I3 96.9(3)
C1 La2 I3 103.8(3)
N2 La2 I4 122.8(3)
C1 La2 I4 170.6(3)
I3 La2 I4 83.36(4)
N2 La2 I5 81.9(3)
C1 La2 I5 84.7(3)
I3 La2 I5 169.88(4)
I4 La2 I5 88.85(4)
N2 La2 I6 141.6(3)
C1 La2 I6 80.4(3)
I3 La2 I6 103.45(3)
I4 La2 I6 91.97(3)
I5 La2 I6 83.21(3)
P2 C1 P1 122.4(8)
P2 C1 La2 87.9(5)
P1 C1 La2 140.2(6)
P2 C1 La1 129.6(6)
P1 C1 La1 86.7(5)
La2 C1 La1 92.6(4)
N1 P1 C1 107.0(6)
N1 P1 C2 107.5(6)
C1 P1 C2 117.1(6)
N1 P1 C8 108.4(6)
C1 P1 C8 114.4(6)
C2 P1 C8 102.1(6)
C3 C2 C7 118.9(12)
C3 C2 P1 121.8(10)
C7 C2 P1 118.9(10)
C4 C3 C2 120.7(13)
C4 C3 H3 119.6
C2 C3 H3 119.6
C3 C4 C5 121.5(14)
C3 C4 H4 119.3
C5 C4 H4 119.3
C4 C5 C6 118.2(13)
C4 C5 H5 120.9
C6 C5 H5 120.9
C7 C6 C5 120.0(14)
C7 C6 H6 120.0
C5 C6 H6 120.0
C6 C7 C2 120.7(13)
C6 C7 H7 119.6
C2 C7 H7 119.6
C13 C8 C9 118.5(13)
C13 C8 P1 122.7(10)
C9 C8 P1 118.8(10)
C10 C9 C8 120.6(13)
C10 C9 H9 119.7
C8 C9 H9 119.7
C9 C10 C11 120.5(13)
C9 C10 H10 119.8
C11 C10 H10 119.8
C12 C11 C10 119.4(14)
C12 C11 H11 120.3
C10 C11 H11 120.3
C13 C12 C11 119.9(14)
C13 C12 H12 120.0
C11 C12 H12 120.0
C12 C13 C8 120.9(13)
C12 C13 H13 119.5
C8 C13 H13 119.5
N2 P2 C1 105.7(6)
N2 P2 C20 107.4(6)
C1 P2 C20 116.2(7)
N2 P2 C14 109.9(6)
C1 P2 C14 111.7(6)
C20 P2 C14 105.8(7)
C15 C14 C19 119.5(13)
C15 C14 P2 122.2(11)
C19 C14 P2 118.3(12)
C14 C15 C16 120.2(15)
C14 C15 H15 119.9
C16 C15 H15 119.9
C17 C16 C15 119.7(16)
C17 C16 H16 120.2
C15 C16 H16 120.2
C16 C17 C18 121.3(14)
C16 C17 H17 119.3
C18 C17 H17 119.3
C17 C18 C19 117.1(14)
C17 C18 H18 121.4
C19 C18 H18 121.4
C14 C19 C18 122.2(15)
C14 C19 H19 118.9
C18 C19 H19 118.9
C25 C20 C21 120.2(13)
C25 C20 P2 124.5(11)
C21 C20 P2 114.9(10)
C22 C21 C20 119.0(13)
C22 C21 H21 120.5
C20 C21 H21 120.5
C21 C22 C23 119.7(14)
C21 C22 H22 120.1
C23 C22 H22 120.1
C24 C23 C22 119.1(14)
C24 C23 H23 120.4
C22 C23 H23 120.4
C23 C24 C25 123.3(15)
C23 C24 H24 118.4
C25 C24 H24 118.4
C20 C25 C24 118.6(14)
C20 C25 H25 120.7
C24 C25 H25 120.7
P1 N1 Si1 133.3(7)
P1 N1 La1 103.4(5)
Si1 N1 La1 122.6(5)
N1 Si1 C27 112.4(6)
N1 Si1 C26 112.3(6)
C27 Si1 C26 111.2(7)
N1 Si1 C28 105.1(6)
C27 Si1 C28 107.5(6)
C26 Si1 C28 107.8(6)
Si1 C26 H26A 109.5
Si1 C26 H26B 109.5
H26A C26 H26B 109.5
Si1 C26 H26C 109.5
H26A C26 H26C 109.5
H26B C26 H26C 109.5
Si1 C27 H27A 109.5
Si1 C27 H27B 109.5
H27A C27 H27B 109.5
Si1 C27 H27C 109.5
H27A C27 H27C 109.5
H27B C27 H27C 109.5
Si1 C28 H28A 109.5
Si1 C28 H28B 109.5
H28A C28 H28B 109.5
Si1 C28 H28C 109.5
H28A C28 H28C 109.5
H28B C28 H28C 109.5
P2 N2 Si2 131.0(7)
P2 N2 La2 101.9(5)
Si2 N2 La2 125.6(6)
N2 Si2 C30 113.1(6)
N2 Si2 C31 105.1(7)
C30 Si2 C31 108.1(8)
N2 Si2 C29 112.6(7)
C30 Si2 C29 109.9(7)
C31 Si2 C29 107.6(8)
Si2 C29 H29A 109.5
Si2 C29 H29B 109.5
H29A C29 H29B 109.5
Si2 C29 H29C 109.5
H29A C29 H29C 109.5
H29B C29 H29C 109.5
Si2 C30 H30A 109.5
Si2 C30 H30B 109.5
H30A C30 H30B 109.5
Si2 C30 H30C 109.5
H30A C30 H30C 109.5
H30B C30 H30C 109.5
Si2 C31 H31A 109.5
Si2 C31 H31B 109.5
H31A C31 H31B 109.5
Si2 C31 H31C 109.5
H31A C31 H31C 109.5
H31B C31 H31C 109.5
La2 I5 La1 74.94(3)
La2 I6 La1 74.53(3)
Li1 I1 La1 82.4(5)
Li1 I2 La1 82.9(5)
O1 Li1 O2 114.2(13)
O1 Li1 I1 116.5(11)
O2 Li1 I1 109.4(13)
O1 Li1 I2 104.1(13)
O2 Li1 I2 108.7(11)
I1 Li1 I2 102.9(8)
C32 O1 C35 109.9(13)
C32 O1 Li1 122.8(15)
C35 O1 Li1 121.7(12)
O1 C32 C33 109.9(14)
O1 C32 H32A 109.7
C33 C32 H32A 109.7
O1 C32 H32B 109.7
C33 C32 H32B 109.7
H32A C32 H32B 108.2
C34 C33 C32 103.1(13)
C34 C33 H33A 111.2
C32 C33 H33A 111.2
C34 C33 H33B 111.2
C32 C33 H33B 111.2
H33A C33 H33B 109.1
C33 C34 C35 106.1(13)
C33 C34 H34A 110.5
C35 C34 H34A 110.5
C33 C34 H34B 110.5
C35 C34 H34B 110.5
H34A C34 H34B 108.7
O1 C35 C34 106.3(12)
O1 C35 H35A 110.5
C34 C35 H35A 110.5
O1 C35 H35B 110.5
C34 C35 H35B 110.5
H35A C35 H35B 108.7
H32C C32A H32D 108.1
C39 O2 C36 105.4(15)
C39 O2 Li1 125.4(13)
C36 O2 Li1 122.1(16)
O2 C36 C37 110(2)
O2 C36 H36A 109.7
C37 C36 H36A 109.7
O2 C36 H36B 109.7
C37 C36 H36B 109.7
H36A C36 H36B 108.2
C38 C37 C36 107(2)
C38 C37 H37A 110.4
C36 C37 H37A 110.4
C38 C37 H37B 110.4
C36 C37 H37B 110.4
H37A C37 H37B 108.6
C37 C38 C39 99(2)
C37 C38 H38A 111.9
C39 C38 H38A 111.9
C37 C38 H38B 111.9
C39 C38 H38B 111.9
H38A C38 H38B 109.6
O2 C39 C38 112.7(16)
O2 C39 H39A 109.0
C38 C39 H39A 109.1
O2 C39 H39B 109.0
C38 C39 H39B 109.0
H39A C39 H39B 107.8
C37A C36A H36C 107.4
C37A C36A H36D 107.4
H36C C36A H36D 106.9
C38A C37A C36A 89(2)
C38A C37A H37C 113.7
C36A C37A H37C 113.7
C38A C37A H37D 113.8
C36A C37A H37D 113.8
H37C C37A H37D 111.0
C37A C38A H38C 106.9
C37A C38A H38D 107.0
H38C C38A H38D 106.7
Li2 I3 La2 87.6(6)
Li2 I4 La2 87.0(6)
O4 Li2 O3 103.7(15)
O4 Li2 I3 108.1(13)
O3 Li2 I3 108.5(13)
O4 Li2 I4 123.4(15)
O3 Li2 I4 113.3(13)
I3 Li2 I4 99.1(9)
C43 O3 C40 106.0(5)
C43 O3 Li2 130.3(15)
C40 O3 Li2 123.2(15)
O3 C40 C41 111.1(19)
O3 C40 H40A 109.4
C41 C40 H40A 109.4
O3 C40 H40B 109.4
C41 C40 H40B 109.4
H40A C40 H40B 108.0
C42 C41 C40 94(3)
C42 C41 H41A 113.0
C40 C41 H41A 113.0
C42 C41 H41B 113.0
C40 C41 H41B 113.0
H41A C41 H41B 110.4
C41 C42 C43 101(3)
C41 C42 H42A 111.5
C43 C42 H42A 111.5
C41 C42 H42B 111.5
C43 C42 H42B 111.5
H42A C42 H42B 109.4
O3 C43 C42 100(2)
O3 C43 H43A 111.7
C42 C43 H43A 111.7
O3 C43 H43B 111.7
C42 C43 H43B 111.7
H43A C43 H43B 109.5
C41A C40A H40C 110.3
C41A C40A H40D 110.3
H40C C40A H40D 108.5
C40A C41A C42A 98(3)
C40A C41A H41C 112.1
C42A C41A H41C 112.1
C40A C41A H41D 112.1
C42A C41A H41D 112.1
H41C C41A H41D 109.8
C43A C42A C41A 97(3)
C43A C42A H42C 112.4
C41A C42A H42C 112.4
C43A C42A H42D 112.4
C41A C42A H42D 112.4
H42C C42A H42D 109.9
C42A C43A H43C 111.2
C42A C43A H43D 111.2
H43C C43A H43D 109.1
C47 O4 C44 106.9(12)
C47 O4 Li2 125.4(14)
C44 O4 Li2 123.9(13)
O4 C44 C45 106.4(12)
O4 C44 H44A 110.4
C45 C44 H44A 110.4
O4 C44 H44B 110.4
C45 C44 H44B 110.4
H44A C44 H44B 108.6
C44 C45 C46 104.0(15)
C44 C45 H45A 111.0
C46 C45 H45A 111.0
C44 C45 H45B 111.0
C46 C45 H45B 111.0
H45A C45 H45B 109.0
C47 C46 C45 97.7(14)
C47 C46 H46A 112.2
C45 C46 H46A 112.2
C47 C46 H46B 112.2
C45 C46 H46B 112.2
H46A C46 H46B 109.8
O4 C47 C46 104.4(17)
O4 C47 H47A 110.9
C46 C47 H47A 110.9
O4 C47 H47B 110.9
C46 C47 H47B 110.9
H47A C47 H47B 108.9
H46C C46A H46D 109.7

loop_
_geom_bond_atom_site_label_1
_geom_bond_atom_site_label_2
_geom_bond_distance
La1 N1 2.372(11)
La1 C1 2.754(13)
La1 I2 3.1236(13)
La1 I1 3.2034(13)
La1 I5 3.2475(13)
La1 I6 3.2642(13)
La2 N2 2.376(11)
La2 C1 2.704(14)
La2 I3 3.1804(13)
La2 I4 3.2091(14)
La2 I5 3.2391(13)
La2 I6 3.2533(13)
C1 P2 1.718(13)
C1 P1 1.724(14)
P1 N1 1.614(10)
P1 C2 1.834(13)
P1 C8 1.847(14)
C2 C3 1.387(18)
C2 C7 1.396(18)
C3 C4 1.353(17)
C3 H3 0.9500
C4 C5 1.396(19)
C4 H4 0.9500
C5 C6 1.41(2)
C5 H5 0.9500
C6 C7 1.375(17)
C6 H6 0.9500
C7 H7 0.9500
C8 C13 1.382(18)
C8 C9 1.407(17)
C9 C10 1.353(18)
C9 H9 0.9500
C10 C11 1.392(18)
C10 H10 0.9500
C11 C12 1.385(19)
C11 H11 0.9500
C12 C13 1.375(19)
C12 H12 0.9500
C13 H13 0.9500
P2 N2 1.635(12)
P2 C20 1.815(14)
P2 C14 1.823(14)
C14 C15 1.38(2)
C14 C19 1.38(2)
C15 C16 1.421(18)
C15 H15 0.9500
C16 C17 1.38(2)
C16 H16 0.9500
C17 C18 1.41(2)
C17 H17 0.9500
C18 C19 1.415(18)
C18 H18 0.9500
C19 H19 0.9500
C20 C25 1.372(19)
C20 C21 1.435(18)
C21 C22 1.397(18)
C21 H21 0.9500
C22 C23 1.40(2)
C22 H22 0.9500
C23 C24 1.36(2)
C23 H23 0.9500
C24 C25 1.387(18)
C24 H24 0.9500
C25 H25 0.9500
N1 Si1 1.733(11)
Si1 C27 1.841(13)
Si1 C26 1.849(14)
Si1 C28 1.884(13)
C26 H26A 0.9800
C26 H26B 0.9800
C26 H26C 0.9800
C27 H27A 0.9800
C27 H27B 0.9800
C27 H27C 0.9800
C28 H28A 0.9800
C28 H28B 0.9800
C28 H28C 0.9800
N2 Si2 1.720(11)
Si2 C30 1.850(14)
Si2 C31 1.866(18)
Si2 C29 1.884(15)
C29 H29A 0.9800
C29 H29B 0.9800
C29 H29C 0.9800
C30 H30A 0.9800
C30 H30B 0.9800
C30 H30C 0.9800
C31 H31A 0.9800
C31 H31B 0.9800
C31 H31C 0.9800
I1 Li1 2.76(3)
I2 Li1 2.82(3)
Li1 O1 1.88(3)
Li1 O2 1.93(3)
O1 C32 1.428(10)
O1 C35 1.433(7)
C32 C33 1.546(10)
C32 H32A 0.9900
C32 H32B 0.9900
C33 C34 1.544(7)
C33 H33A 0.9900
C33 H33B 0.9900
C34 C35 1.550(7)
C34 H34A 0.9900
C34 H34B 0.9900
C35 H35A 0.9900
C35 H35B 0.9900
C32A H32C 0.9900
C32A H32D 0.9900
O2 C39 1.429(7)
O2 C36 1.436(10)
C36 C37 1.545(10)
C36 H36A 0.9900
C36 H36B 0.9900
C37 C38 1.541(10)
C37 H37A 0.9900
C37 H37B 0.9900
C38 C39 1.543(10)
C38 H38A 0.9900
C38 H38B 0.9900
C39 H39A 0.9900
C39 H39B 0.9900
C36A C37A 1.540(10)
C36A H36C 0.9900
C36A H36D 0.9900
C37A C38A 1.535(10)
C37A H37C 0.9900
C37A H37D 0.9900
C38A H38C 0.9900
C38A H38D 0.9900
I3 Li2 2.79(3)
I4 Li2 2.80(3)
Li2 O4 1.88(3)
Li2 O3 1.91(3)
O3 C43 1.434(5)
O3 C40 1.439(5)
C40 C41 1.551(5)
C40 H40A 0.9900
C40 H40B 0.9900
C41 C42 1.550(5)
C41 H41A 0.9900
C41 H41B 0.9900
C42 C43 1.550(5)
C42 H42A 0.9900
C42 H42B 0.9900
C43 H43A 0.9900
C43 H43B 0.9900
C40A C41A 1.547(5)
C40A H40C 0.9900
C40A H40D 0.9900
C41A C42A 1.549(5)
C41A H41C 0.9900
C41A H41D 0.9900
C42A C43A 1.549(5)
C42A H42C 0.9900
C42A H42D 0.9900
C43A H43C 0.9900
C43A H43D 0.9900
O4 C47 1.427(7)
O4 C44 1.430(7)
C44 C45 1.549(7)
C44 H44A 0.9900
C44 H44B 0.9900
C45 C46 1.557(10)
C45 H45A 0.9900
C45 H45B 0.9900
C46 C47 1.545(10)
C46 H46A 0.9900
C46 H46B 0.9900
C47 H47A 0.9900
C47 H47B 0.9900
C46A H46C 0.9900
C46A H46D 0.9900
